data_4100579
_journal_name_full 'Journal of the American Chemical Society'
_journal_year 2005
_chemical_formula_sum 'C20 H10 F6 N2 S2'
_chemical_formula_weight 456.42
_chemical_melting_point 228.5(15)
_space_group_IT_number 2
_symmetry_cell_setting triclinic
_symmetry_Int_Tables_number 2
_symmetry_space_group_name_Hall '-P 1'
_symmetry_space_group_name_H-M 'P -1'
_cell_angle_alpha 99.62(6)
_cell_angle_beta 97.97(5)
_cell_angle_gamma 94.74(6)
_cell_formula_units_Z 2
_cell_length_a 4.688(6)
_cell_length_b 13.37(2)
_cell_length_c 14.57(2)
_cell_measurement_temperature 296.2
_cell_volume 886(7)
_exptl_crystal_density_diffrn 1.710
_cod_depositor_comments
;
The following automatic conversions were performed:

'_chemical_melting_point' value '227-230' was changed to '228.5(15)'
- the average value was taken and precision was estimated.

Automatic conversion script
Id: cif_fix_values 1646 2011-03-28 12:23:43Z adriana 
;
_cod_database_code 4100579

loop_
_symmetry_equiv_pos_as_xyz
x,y,z
-x,-y,-z

loop_
_atom_site_label
_atom_site_type_symbol
_atom_site_fract_x
_atom_site_fract_y
_atom_site_fract_z
_atom_site_U_iso_or_equiv
_atom_site_adp_type
_atom_site_occupancy
_atom_site_calc_flag
_atom_site_refinement_flags
_atom_site_disorder_assembly
_atom_site_disorder_group
S(1) S -0.2468(2) 0.97261(7) 0.88410(7) 0.0181(2) Uani 1.00 d . . .
S(2) S -0.2404(2) 0.37622(7) 0.95794(6) 0.0163(2) Uani 1.00 d . . .
F(1) F 0.5659(6) 0.6894(2) 0.5500(2) 0.0346(7) Uani 1.00 d . . .
F(2) F 0.1555(6) 0.5995(2) 0.5007(2) 0.0276(6) Uani 1.00 d . . .
F(3) F 0.4704(6) 0.5503(2) 0.5998(2) 0.0332(7) Uani 1.00 d . . .
F(4) F 0.4841(7) 0.1227(2) 0.5483(2) 0.0367(8) Uani 1.00 d . . .
F(5) F 0.1964(6) 0.0082(2) 0.5855(2) 0.0288(6) Uani 1.00 d . . .
F(6) F 0.6112(6) 0.0557(2) 0.6699(2) 0.0316(7) Uani 1.00 d . . .
N(1) N -0.4882(7) 0.8634(2) 0.9883(2) 0.0188(8) Uani 1.00 d . . .
N(2) N -0.4845(7) 0.5125(2) 0.8788(2) 0.0187(8) Uani 1.00 d . . .
C C 0.3880(9) 0.0904(3) 0.6213(3) 0.0202(9) Uani 1.00 d . . .
C(1) C -0.4452(8) 0.9573(3) 0.9729(3) 0.0154(8) Uani 1.00 d . . .
C(2) C -0.3579(9) 0.7991(3) 0.9265(3) 0.0202(9) Uani 1.00 d . . .
C(3) C -0.2153(8) 0.8431(3) 0.8655(3) 0.0171(9) Uani 1.00 d . . .
C(4) C -0.0569(8) 0.7934(3) 0.7931(3) 0.0182(9) Uani 1.00 d . . .
C(5) C 0.0395(9) 0.8427(3) 0.7240(3) 0.0217(10) Uani 1.00 d . . .
C(6) C 0.1822(9) 0.7920(3) 0.6561(3) 0.0205(10) Uani 1.00 d . . .
C(7) C 0.2260(8) 0.6907(3) 0.6561(3) 0.0164(9) Uani 1.00 d . . .
C(8) C 0.1359(9) 0.6410(3) 0.7252(3) 0.0187(9) Uani 1.00 d . . .
C(9) C -0.0019(9) 0.6923(3) 0.7934(3) 0.0208(10) Uani 1.00 d . . .
C(10) C 0.3550(9) 0.6322(3) 0.5780(3) 0.0195(9) Uani 1.00 d . . .
C(11) C -0.4430(8) 0.4783(3) 0.9580(3) 0.0159(9) Uani 1.00 d . . .
C(12) C -0.3510(9) 0.4560(3) 0.8132(3) 0.0196(9) Uani 1.00 d . . .
C(13) C -0.2048(8) 0.3791(3) 0.8415(2) 0.0142(8) Uani 1.00 d . . .
C(14) C -0.0424(8) 0.3077(3) 0.7877(3) 0.0150(8) Uani 1.00 d . . .
C(15) C -0.0160(9) 0.3154(3) 0.6950(3) 0.0203(9) Uani 1.00 d . . .
C(16) C 0.1283(9) 0.2466(3) 0.6408(3) 0.0199(9) Uani 1.00 d . . .
C(17) C 0.2556(8) 0.1703(3) 0.6813(3) 0.0182(9) Uani 1.00 d . . .
C(18) C 0.2362(9) 0.1632(3) 0.7744(3) 0.0199(9) Uani 1.00 d . . .
C(19) C 0.0895(9) 0.2319(3) 0.8270(3) 0.0194(9) Uani 1.00 d . . .
H(1) H -0.3693 0.7278 0.9265 0.0258 Uiso 1.00 calc . . .
H(2) H 0.0060 0.9128 0.7242 0.0262 Uiso 1.00 calc . . .
H(3) H 0.2474 0.8259 0.6089 0.0266 Uiso 1.00 calc . . .
H(4) H 0.1656 0.5710 0.7250 0.0232 Uiso 1.00 calc . . .
H(5) H -0.0615 0.6583 0.8415 0.0249 Uiso 1.00 calc . . .
H(6) H -0.3597 0.4701 0.7508 0.0236 Uiso 1.00 calc . . .
H(7) H -0.0995 0.3683 0.6672 0.0252 Uiso 1.00 calc . . .
H(8) H 0.1443 0.2526 0.5774 0.0254 Uiso 1.00 calc . . .
H(9) H 0.3285 0.1123 0.8025 0.0246 Uiso 1.00 calc . . .
H(10) H 0.0752 0.2258 0.8908 0.0241 Uiso 1.00 calc . . .

loop_
_atom_site_aniso_label
_atom_site_aniso_U_11
_atom_site_aniso_U_22
_atom_site_aniso_U_33
_atom_site_aniso_U_12
_atom_site_aniso_U_13
_atom_site_aniso_U_23
S(1) 0.0226(5) 0.0137(4) 0.0196(4) 0.0051(3) 0.0066(4) 0.0032(3)
S(2) 0.0222(5) 0.0140(4) 0.0147(4) 0.0065(3) 0.0059(3) 0.0039(3)
F(1) 0.035(1) 0.033(1) 0.039(2) 0.000(1) 0.026(1) -0.002(1)
F(2) 0.032(1) 0.033(1) 0.016(1) 0.011(1) 0.0022(10) -0.0040(10)
F(3) 0.050(2) 0.033(1) 0.023(1) 0.030(1) 0.013(1) 0.007(1)
F(4) 0.058(2) 0.028(1) 0.034(1) 0.020(1) 0.031(1) 0.009(1)
F(5) 0.029(1) 0.020(1) 0.032(1) 0.0049(10) 0.003(1) -0.009(1)
F(6) 0.027(1) 0.037(1) 0.030(1) 0.019(1) 0.002(1) -0.002(1)
N(1) 0.024(2) 0.015(2) 0.018(2) 0.005(1) 0.006(1) 0.002(1)
N(2) 0.025(2) 0.014(1) 0.019(2) 0.008(1) 0.006(1) 0.003(1)
C 0.020(2) 0.018(2) 0.024(2) 0.008(1) 0.006(2) 0.005(1)
C(1) 0.016(2) 0.015(2) 0.015(2) 0.004(1) 0.002(1) 0.002(1)
C(2) 0.020(2) 0.019(2) 0.022(2) 0.004(1) 0.006(2) 0.005(1)
C(3) 0.020(2) 0.015(2) 0.016(2) 0.005(1) 0.001(1) 0.002(1)
C(4) 0.015(2) 0.022(2) 0.016(2) 0.003(1) 0.000(1) -0.001(1)
C(5) 0.025(2) 0.015(2) 0.026(2) 0.005(1) 0.008(2) 0.001(1)
C(6) 0.027(2) 0.017(2) 0.021(2) 0.007(2) 0.011(2) 0.006(1)
C(7) 0.018(2) 0.017(2) 0.015(2) 0.006(1) 0.004(1) 0.001(1)
C(8) 0.022(2) 0.018(2) 0.017(2) 0.007(1) 0.005(1) 0.003(1)
C(9) 0.025(2) 0.023(2) 0.017(2) 0.005(2) 0.008(2) 0.006(1)
C(10) 0.021(2) 0.020(2) 0.020(2) 0.009(1) 0.006(1) 0.005(1)
C(11) 0.019(2) 0.011(2) 0.018(2) 0.004(1) 0.003(1) 0.003(1)
C(12) 0.027(2) 0.020(2) 0.014(2) 0.007(2) 0.005(1) 0.006(1)
C(13) 0.014(2) 0.015(2) 0.014(2) 0.004(1) 0.004(1) 0.002(1)
C(14) 0.014(2) 0.013(2) 0.019(2) 0.005(1) 0.005(1) 0.002(1)
C(15) 0.028(2) 0.016(2) 0.019(2) 0.008(2) 0.006(2) 0.005(1)
C(16) 0.028(2) 0.017(2) 0.017(2) 0.007(2) 0.007(2) 0.004(1)
C(17) 0.013(2) 0.017(2) 0.024(2) 0.004(1) 0.005(1) 0.001(1)
C(18) 0.024(2) 0.017(2) 0.019(2) 0.008(1) 0.000(1) 0.003(1)
C(19) 0.022(2) 0.018(2) 0.019(2) 0.007(1) 0.004(1) 0.003(1)

loop_
_geom_bond_atom_site_label_1
_geom_bond_atom_site_label_2
_geom_bond_distance
_geom_bond_site_symmetry_1
_geom_bond_site_symmetry_2
_geom_bond_publ_flag
S(1) C(1) 1.728(4) . . yes
S(1) C(3) 1.728(4) . . yes
S(2) C(11) 1.730(4) . . yes
S(2) C(13) 1.737(4) . . yes
F(1) C(10) 1.352(5) . . yes
F(2) C(10) 1.343(5) . . yes
F(3) C(10) 1.328(5) . . yes
F(4) C(20) 1.335(5) . . yes
F(5) C(20) 1.343(5) . . yes
F(6) C(20) 1.341(5) . . yes
N(1) C(1) 1.314(5) . . yes
N(1) C(2) 1.377(5) . . yes
N(2) C(11) 1.308(5) . . yes
N(2) C(12) 1.374(5) . . yes
C(1) C(1) 1.453(7) . 2_476 yes
C(2) C(3) 1.366(6) . . yes
C(3) C(4) 1.468(6) . . yes
C(4) C(5) 1.403(6) . . yes
C(4) C(9) 1.390(6) . . yes
C(5) C(6) 1.386(6) . . yes
C(6) C(7) 1.390(5) . . yes
C(7) C(8) 1.388(5) . . yes
C(7) C(10) 1.495(5) . . yes
C(8) C(9) 1.380(6) . . yes
C(11) C(11) 1.442(7) . 2_466 yes
C(12) C(13) 1.366(5) . . yes
C(13) C(14) 1.462(5) . . yes
C(14) C(15) 1.396(5) . . yes
C(14) C(19) 1.390(5) . . yes
C(15) C(16) 1.388(6) . . yes
C(16) C(17) 1.397(6) . . yes
C(17) C(18) 1.389(6) . . yes
C(17) C(20) 1.494(5) . . yes
C(18) C(19) 1.387(6) . . yes
